data_1506079
loop_
_publ_author_name
'Brunner, Bernhard'
'Stogaitis, Nicole'
'Lautens, Mark'

_publ_section_title
;
 Synthesis of 1,2-dihydropyridines using vinyloxiranes as masked
 dienolates in imino-aldol reactions.
;
_journal_issue 16
_journal_name_full 'Organic letters'
_journal_page_first 3473
_journal_page_last 3476
_journal_paper_doi 10.1021/ol061086p
_journal_volume 8
_journal_year 2006
_chemical_formula_moiety 'C28 H25 Cl2 N O2'
_chemical_formula_sum 'C28 H25 Cl2 N O2'
_chemical_formula_weight 478.39
_chemical_name_systematic
; 
 ? 
;
_space_group_IT_number 14
_symmetry_cell_setting monoclinic
_symmetry_space_group_name_Hall '-P 2yn'
_symmetry_space_group_name_H-M 'P 1 21/n 1'
_atom_sites_solution_hydrogens geom
_atom_sites_solution_primary direct
_atom_sites_solution_secondary difmap
_audit_creation_method SHELXL-97
_cell_angle_alpha 90.00
_cell_angle_beta 107.6990(17)
_cell_angle_gamma 90.00
_cell_formula_units_Z 4
_cell_length_a 8.8645(2)
_cell_length_b 24.7243(8)
_cell_length_c 11.4315(3)
_cell_measurement_reflns_used 16246
_cell_measurement_temperature 150(2)
_cell_measurement_theta_max 27.5
_cell_measurement_theta_min 2.6
_cell_volume 2386.84(12)
_computing_cell_refinement 'Denzo-SMN (Otwinowski & Minor, 1997)'
_computing_data_collection 'Collect (Nonius BV, 1997-2003)'
_computing_data_reduction Denzo-SMN
_computing_molecular_graphics 'SHELXTL V6.1'
_computing_publication_material 'SHELXTL V6.1'
_computing_structure_refinement 'SHELXTL V6.1(Sheldrick, 2001)'
_computing_structure_solution 'SIR-92 (Altomare et al., 1994)'
_diffrn_ambient_temperature 150(1)
_diffrn_detector_area_resol_mean 9
_diffrn_measured_fraction_theta_full 0.998
_diffrn_measured_fraction_theta_max 0.994
_diffrn_measurement_device_type 'Bruker-Nonius KappaCCD'
_diffrn_measurement_method '\f scans and \w scans with \k offsets'
_diffrn_radiation_monochromator graphite
_diffrn_radiation_source 'fine-focus sealed tube'
_diffrn_radiation_type MoK\a
_diffrn_radiation_wavelength 0.71073
_diffrn_reflns_av_R_equivalents 0.0871
_diffrn_reflns_av_sigmaI/netI 0.0701
_diffrn_reflns_limit_h_max 11
_diffrn_reflns_limit_h_min -11
_diffrn_reflns_limit_k_max 32
_diffrn_reflns_limit_k_min -32
_diffrn_reflns_limit_l_max 14
_diffrn_reflns_limit_l_min -11
_diffrn_reflns_number 16246
_diffrn_reflns_theta_full 27.50
_diffrn_reflns_theta_max 27.50
_diffrn_reflns_theta_min 2.55
_diffrn_standards_number 0
_exptl_absorpt_coefficient_mu 0.298
_exptl_absorpt_correction_type none
_exptl_absorpt_process_details
;
?
;
_exptl_crystal_colour yellow
_exptl_crystal_density_diffrn 1.331
_exptl_crystal_density_method 'not measured'
_exptl_crystal_description block
_exptl_crystal_F_000 1000
_exptl_crystal_size_max 0.27
_exptl_crystal_size_mid 0.26
_exptl_crystal_size_min 0.26
_refine_diff_density_max 0.351
_refine_diff_density_min -0.350
_refine_diff_density_rms 0.066
_refine_ls_extinction_coef 0.0055(15)
_refine_ls_extinction_expression Fc^*^=kFc[1+0.001xFc^2^\l^3^/sin(2\q)]^-1/4^
_refine_ls_extinction_method SHELXL
_refine_ls_goodness_of_fit_ref 1.029
_refine_ls_hydrogen_treatment constr
_refine_ls_matrix_type full
_refine_ls_number_parameters 301
_refine_ls_number_reflns 5459
_refine_ls_number_restraints 0
_refine_ls_restrained_S_all 1.029
_refine_ls_R_factor_all 0.0837
_refine_ls_R_factor_gt 0.0485
_refine_ls_shift/su_max 0.001
_refine_ls_shift/su_mean 0.000
_refine_ls_structure_factor_coef Fsqd
_refine_ls_weighting_details 'calc w=1/[\s^2^(Fo^2^)+(0.0686P)^2^+0.4514P] where P=(Fo^2^+2Fc^2^)/3'
_refine_ls_weighting_scheme calc
_refine_ls_wR_factor_gt 0.1215
_refine_ls_wR_factor_ref 0.1420
_reflns_number_gt 3749
_reflns_number_total 5459
_reflns_threshold_expression I>2\s(I)
_cod_data_source_file ol061086psi20060503_042236.cif
_cod_data_source_block k0620
_cod_depositor_comments
;
The following automatic conversions were performed:

'_symmetry_cell_setting' value 'Monoclinic' changed to 'monoclinic'
according to /home/saulius/struct/CIF-dictionaries/cif_core.dic
dictionary named 'cif_core.dic' version 2.4.1 from 2010-06-29.

Automatic conversion script
Id: cif_fix_values 1715 2011-07-08 13:25:40Z adriana 
;
_cod_original_cell_volume 2386.84(11)
_cod_original_sg_symbol_H-M 'P 21/n'
_cod_database_code 1506079

loop_
_symmetry_equiv_pos_as_xyz
'x, y, z'
'-x+1/2, y+1/2, -z+1/2'
'-x, -y, -z'
'x-1/2, -y-1/2, z-1/2'

loop_
_atom_site_label
_atom_site_type_symbol
_atom_site_fract_x
_atom_site_fract_y
_atom_site_fract_z
_atom_site_U_iso_or_equiv
_atom_site_adp_type
_atom_site_occupancy
_atom_site_symmetry_multiplicity
_atom_site_calc_flag
_atom_site_refinement_flags
Cl1 Cl 0.41821(7) 0.36014(2) 0.42456(5) 0.04060(18) Uani 1 1 d .
Cl2 Cl 0.05977(6) 0.27024(2) 0.00587(6) 0.04448(19) Uani 1 1 d .
O1 O 0.5257(2) 0.54751(6) 0.16390(16) 0.0451(4) Uani 1 1 d .
O2 O 0.45347(18) 0.49086(6) 0.29165(14) 0.0391(4) Uani 1 1 d .
N1 N 0.76960(19) 0.37243(6) 0.27624(15) 0.0264(4) Uani 1 1 d .
C1 C 0.6291(2) 0.40648(8) 0.26885(18) 0.0267(4) Uani 1 1 d .
H1A H 0.6287 0.4152 0.3542 0.032 Uiso 1 1 calc R
C2 C 0.6386(2) 0.45895(8) 0.20263(18) 0.0295(5) Uani 1 1 d .
C3 C 0.7325(2) 0.46348(8) 0.13057(19) 0.0337(5) Uani 1 1 d .
H3A H 0.7268 0.4956 0.0839 0.040 Uiso 1 1 calc R
C4 C 0.8410(3) 0.42200(8) 0.1209(2) 0.0357(5) Uani 1 1 d .
C5 C 0.8566(2) 0.37940(8) 0.19859(19) 0.0309(5) Uani 1 1 d .
H5A H 0.9337 0.3527 0.1984 0.037 Uiso 1 1 calc R
C6 C 0.9384(4) 0.42667(11) 0.0340(3) 0.0584(8) Uani 1 1 d .
H6A H 1.0045 0.3943 0.0409 0.088 Uiso 1 1 calc R
H6B H 1.0063 0.4588 0.0550 0.088 Uiso 1 1 calc R
H6C H 0.8679 0.4300 -0.0503 0.088 Uiso 1 1 calc R
C7 C 0.5368(2) 0.50403(8) 0.2142(2) 0.0336(5) Uani 1 1 d .
C8 C 0.3517(3) 0.53207(10) 0.3171(2) 0.0464(6) Uani 1 1 d .
H8A H 0.2778 0.5460 0.2395 0.056 Uiso 1 1 calc R
H8B H 0.4157 0.5626 0.3620 0.056 Uiso 1 1 calc R
C9 C 0.2620(3) 0.50624(12) 0.3933(3) 0.0612(8) Uani 1 1 d .
H9A H 0.1989 0.5337 0.4190 0.092 Uiso 1 1 calc R
H9B H 0.3365 0.4897 0.4660 0.092 Uiso 1 1 calc R
H9C H 0.1917 0.4783 0.3450 0.092 Uiso 1 1 calc R
C10 C 0.4796(2) 0.37439(8) 0.20495(18) 0.0261(4) Uani 1 1 d .
C11 C 0.3832(2) 0.35012(8) 0.26672(18) 0.0297(5) Uani 1 1 d .
C12 C 0.2549(2) 0.31764(8) 0.2075(2) 0.0338(5) Uani 1 1 d .
H12A H 0.1923 0.3010 0.2517 0.041 Uiso 1 1 calc R
C13 C 0.2210(2) 0.31030(8) 0.0822(2) 0.0322(5) Uani 1 1 d .
C14 C 0.3102(2) 0.33466(8) 0.0162(2) 0.0312(5) Uani 1 1 d .
H14A H 0.2841 0.3297 -0.0701 0.037 Uiso 1 1 calc R
C15 C 0.4380(2) 0.36636(8) 0.07845(18) 0.0284(4) Uani 1 1 d .
H15A H 0.4994 0.3832 0.0336 0.034 Uiso 1 1 calc R
C16 C 0.8104(2) 0.33302(8) 0.37755(17) 0.0253(4) Uani 1 1 d .
H16A H 0.7078 0.3210 0.3885 0.030 Uiso 1 1 calc R
C17 C 0.9041(2) 0.35954(8) 0.49837(18) 0.0282(4) Uani 1 1 d .
C18 C 0.8799(3) 0.34291(9) 0.6075(2) 0.0366(5) Uani 1 1 d .
H18A H 0.8017 0.3164 0.6057 0.044 Uiso 1 1 calc R
C19 C 0.9693(3) 0.36479(10) 0.7193(2) 0.0447(6) Uani 1 1 d .
H19A H 0.9520 0.3533 0.7934 0.054 Uiso 1 1 calc R
C20 C 1.0833(3) 0.40337(10) 0.7221(2) 0.0464(6) Uani 1 1 d .
H20A H 1.1457 0.4179 0.7984 0.056 Uiso 1 1 calc R
C21 C 1.1067(3) 0.42079(10) 0.6146(2) 0.0438(6) Uani 1 1 d .
H21A H 1.1836 0.4478 0.6168 0.053 Uiso 1 1 calc R
C22 C 1.0180(3) 0.39886(9) 0.5029(2) 0.0354(5) Uani 1 1 d .
H22A H 1.0353 0.4108 0.4291 0.042 Uiso 1 1 calc R
C23 C 0.8888(2) 0.28236(8) 0.34655(18) 0.0256(4) Uani 1 1 d .
C24 C 1.0384(2) 0.26520(8) 0.41704(19) 0.0299(5) Uani 1 1 d .
H24A H 1.0976 0.2866 0.4845 0.036 Uiso 1 1 calc R
C25 C 1.1022(3) 0.21704(9) 0.3898(2) 0.0349(5) Uani 1 1 d .
H25A H 1.2039 0.2056 0.4391 0.042 Uiso 1 1 calc R
C26 C 1.0174(3) 0.18591(9) 0.2909(2) 0.0354(5) Uani 1 1 d .
H26A H 1.0608 0.1531 0.2720 0.042 Uiso 1 1 calc R
C27 C 0.8693(3) 0.20284(9) 0.2200(2) 0.0363(5) Uani 1 1 d .
H27A H 0.8108 0.1816 0.1522 0.044 Uiso 1 1 calc R
C28 C 0.8054(2) 0.25054(8) 0.24716(18) 0.0306(5) Uani 1 1 d .
H28A H 0.7035 0.2617 0.1975 0.037 Uiso 1 1 calc R

loop_
_atom_site_aniso_label
_atom_site_aniso_U_11
_atom_site_aniso_U_22
_atom_site_aniso_U_33
_atom_site_aniso_U_23
_atom_site_aniso_U_13
_atom_site_aniso_U_12
Cl1 0.0492(3) 0.0489(4) 0.0287(3) 0.0057(2) 0.0194(2) 0.0108(3)
Cl2 0.0352(3) 0.0399(3) 0.0574(4) -0.0022(3) 0.0126(3) -0.0080(2)
O1 0.0557(10) 0.0258(8) 0.0518(10) 0.0055(7) 0.0135(8) 0.0059(7)
O2 0.0482(9) 0.0289(8) 0.0415(9) 0.0000(7) 0.0158(7) 0.0122(7)
N1 0.0312(9) 0.0236(8) 0.0247(9) 0.0036(7) 0.0089(7) 0.0044(7)
C1 0.0331(10) 0.0249(10) 0.0220(10) -0.0011(8) 0.0082(8) 0.0036(8)
C2 0.0362(11) 0.0228(10) 0.0255(10) 0.0001(8) 0.0033(8) 0.0001(8)
C3 0.0444(13) 0.0232(10) 0.0315(11) 0.0038(8) 0.0083(10) -0.0021(9)
C4 0.0472(13) 0.0291(11) 0.0350(12) 0.0031(9) 0.0187(10) 0.0000(10)
C5 0.0357(11) 0.0283(11) 0.0303(11) 0.0008(9) 0.0125(9) 0.0027(9)
C6 0.079(2) 0.0465(15) 0.0663(18) 0.0207(14) 0.0476(16) 0.0164(14)
C7 0.0365(11) 0.0252(11) 0.0331(11) -0.0031(9) 0.0017(9) 0.0017(9)
C8 0.0517(14) 0.0360(13) 0.0505(15) -0.0026(11) 0.0139(12) 0.0168(11)
C9 0.0677(17) 0.0578(17) 0.0662(19) 0.0084(14) 0.0322(15) 0.0291(15)
C10 0.0297(10) 0.0222(10) 0.0282(10) 0.0020(8) 0.0114(8) 0.0064(8)
C11 0.0356(11) 0.0299(11) 0.0259(10) 0.0051(8) 0.0130(9) 0.0105(9)
C12 0.0340(11) 0.0300(11) 0.0422(13) 0.0084(9) 0.0185(10) 0.0048(9)
C13 0.0298(11) 0.0268(11) 0.0408(12) 0.0013(9) 0.0120(9) 0.0024(8)
C14 0.0333(11) 0.0302(11) 0.0313(11) -0.0021(9) 0.0114(9) 0.0037(9)
C15 0.0327(11) 0.0290(10) 0.0265(10) 0.0007(8) 0.0134(8) 0.0010(9)
C16 0.0283(10) 0.0253(10) 0.0221(10) 0.0021(8) 0.0074(8) 0.0016(8)
C17 0.0318(10) 0.0237(10) 0.0270(10) -0.0021(8) 0.0057(8) 0.0061(8)
C18 0.0475(13) 0.0313(12) 0.0299(11) -0.0001(9) 0.0102(9) 0.0032(10)
C19 0.0641(16) 0.0413(14) 0.0250(11) -0.0001(10) 0.0080(11) 0.0085(12)
C20 0.0548(15) 0.0392(13) 0.0328(13) -0.0101(10) -0.0054(11) 0.0088(12)
C21 0.0419(13) 0.0384(13) 0.0438(14) -0.0094(11) 0.0023(10) -0.0032(11)
C22 0.0361(11) 0.0355(12) 0.0340(12) -0.0051(9) 0.0100(9) -0.0023(10)
C23 0.0303(10) 0.0238(10) 0.0236(10) 0.0019(8) 0.0093(8) -0.0003(8)
C24 0.0320(11) 0.0269(11) 0.0301(11) 0.0016(8) 0.0082(8) -0.0019(9)
C25 0.0332(11) 0.0321(12) 0.0408(13) 0.0060(9) 0.0132(10) 0.0057(9)
C26 0.0455(13) 0.0284(11) 0.0383(12) -0.0010(9) 0.0217(10) 0.0040(10)
C27 0.0494(13) 0.0308(11) 0.0304(11) -0.0054(9) 0.0149(10) -0.0037(10)
C28 0.0372(11) 0.0284(11) 0.0254(10) 0.0011(8) 0.0083(9) 0.0009(9)

loop_
_atom_type_symbol
_atom_type_description
_atom_type_scat_dispersion_real
_atom_type_scat_dispersion_imag
_atom_type_scat_source
C C 0.0033 0.0016 'International Tables Vol C Tables 4.2.6.8 and 6.1.1.4'
H H 0.0000 0.0000 'International Tables Vol C Tables 4.2.6.8 and 6.1.1.4'
N N 0.0061 0.0033 'International Tables Vol C Tables 4.2.6.8 and 6.1.1.4'
O O 0.0106 0.0060 'International Tables Vol C Tables 4.2.6.8 and 6.1.1.4'
Cl Cl 0.1484 0.1585 'International Tables Vol C Tables 4.2.6.8 and 6.1.1.4'

loop_
_geom_angle_atom_site_label_1
_geom_angle_atom_site_label_2
_geom_angle_atom_site_label_3
_geom_angle
C7 O2 C8 117.34(17)
C5 N1 C16 123.24(16)
C5 N1 C1 121.77(16)
C16 N1 C1 114.92(15)
N1 C1 C2 109.91(16)
N1 C1 C10 108.91(15)
C2 C1 C10 112.16(16)
C3 C2 C7 120.39(19)
C3 C2 C1 121.09(18)
C7 C2 C1 118.45(18)
C2 C3 C4 122.93(19)
C5 C4 C3 116.2(2)
C5 C4 C6 121.8(2)
C3 C4 C6 121.92(19)
N1 C5 C4 124.3(2)
O1 C7 O2 122.9(2)
O1 C7 C2 126.6(2)
O2 C7 C2 110.47(18)
O2 C8 C9 106.96(19)
C15 C10 C11 116.98(19)
C15 C10 C1 119.18(18)
C11 C10 C1 123.78(18)
C12 C11 C10 122.51(19)
C12 C11 Cl1 116.47(16)
C10 C11 Cl1 121.01(16)
C13 C12 C11 117.96(19)
C12 C13 C14 121.8(2)
C12 C13 Cl2 118.77(16)
C14 C13 Cl2 119.46(17)
C15 C14 C13 118.7(2)
C14 C15 C10 122.09(19)
N1 C16 C23 112.40(16)
N1 C16 C17 111.32(16)
C23 C16 C17 113.68(16)
C18 C17 C22 118.76(19)
C18 C17 C16 119.64(19)
C22 C17 C16 121.56(19)
C17 C18 C19 120.6(2)
C20 C19 C18 119.8(2)
C21 C20 C19 120.2(2)
C20 C21 C22 120.1(2)
C21 C22 C17 120.6(2)
C24 C23 C28 118.39(18)
C24 C23 C16 122.47(17)
C28 C23 C16 119.08(17)
C23 C24 C25 120.73(19)
C26 C25 C24 120.0(2)
C27 C26 C25 119.6(2)
C26 C27 C28 120.5(2)
C27 C28 C23 120.76(19)

loop_
_geom_bond_atom_site_label_1
_geom_bond_atom_site_label_2
_geom_bond_distance
Cl1 C11 1.753(2)
Cl2 C13 1.740(2)
O1 C7 1.209(3)
O2 C7 1.354(3)
O2 C8 1.448(3)
N1 C5 1.352(3)
N1 C16 1.472(2)
N1 C1 1.484(2)
C1 C2 1.517(3)
C1 C10 1.527(3)
C2 C3 1.342(3)
C2 C7 1.465(3)
C3 C4 1.433(3)
C4 C5 1.357(3)
C4 C6 1.506(3)
C8 C9 1.490(4)
C10 C15 1.394(3)
C10 C11 1.398(3)
C11 C12 1.389(3)
C12 C13 1.383(3)
C13 C14 1.386(3)
C14 C15 1.384(3)
C16 C23 1.526(3)
C16 C17 1.526(3)
C17 C18 1.390(3)
C17 C22 1.391(3)
C18 C19 1.392(3)
C19 C20 1.383(4)
C20 C21 1.375(4)
C21 C22 1.390(3)
C23 C24 1.392(3)
C23 C28 1.395(3)
C24 C25 1.394(3)
C25 C26 1.385(3)
C26 C27 1.382(3)
C27 C28 1.384(3)
